data_4318020
loop_
_publ_author_name
'Sandip Dey'
'Vimal K. Jain'
'Axel Kn\"odler'
'Axel Klein'
'Wolfgang Kaim'
'Stanislav Z\'ali\<s'

_publ_contact_author
;
    Prof. Dr. W. Kaim
    Institut f\"ur Anorganische Chemie
    Universit\"at Stuttgart
    Pfaffenwaldring 55
    D-70550 Stuttgart
    Germany
;
_publ_contact_author_email kaim@iac.uni-stuttgart.de
_publ_contact_author_fax '049 711 685-4165'
_publ_contact_author_phone '049 711 685-4240'
_publ_section_title
;
 Structural Basis for Unusually Long Wavelength Charge Transfer
 Transitions in Complexes [MCl(ECH2CH2NMe2)(PR3)] (E = Te, Se; M = Pt,
 Pd): Experimental Results and TD-DFT Calculations
;
_journal_name_full 'Inorganic Chemistry'
_journal_page_first 2864
_journal_page_last 2870
_journal_paper_doi 10.1021/ic011210v
_journal_volume 41
_journal_year 2002
_chemical_formula_sum 'C10 H25 Cl N P Pt Se'
_chemical_formula_weight 499.78
_chemical_name_common Dimethylaminoethylselenolato-chloro-(triethylphophine)platinum(II)
_space_group_IT_number 19
_symmetry_cell_setting orthorhombic
_symmetry_space_group_name_Hall 'P 2ac 2ab'
_symmetry_space_group_name_H-M 'P 21 21 21'
_atom_sites_solution_hydrogens geom
_atom_sites_solution_primary direct
_atom_sites_solution_secondary difmap
_audit_creation_method SHELXL-97
_cell_angle_alpha 90.00
_cell_angle_beta 90.00
_cell_angle_gamma 90.00
_cell_formula_units_Z 4
_cell_length_a 9.6374(19)
_cell_length_b 11.5216(16)
_cell_length_c 13.917(2)
_cell_measurement_temperature 173(2)
_cell_volume 1545.3(4)
_computing_cell_refinement 'Siemens XSCANS'
_computing_data_collection 'Siemens XSCANS'
_computing_data_reduction 'Siemens SHELXTL'
_computing_molecular_graphics 'Siemens SHELXTL'
_computing_publication_material 'Siemens SHELXTL'
_computing_structure_refinement 'SHELXL-97 (Sheldrick, 1997)'
_computing_structure_solution 'SHELXS-97 (Sheldrick, 1990)'
_diffrn_ambient_temperature 173(2)
_diffrn_measured_fraction_theta_full 0.862
_diffrn_measured_fraction_theta_max 0.862
_diffrn_measurement_device_type 'Siemens P4'
_diffrn_measurement_method '\w scans'
_diffrn_radiation_monochromator graphite
_diffrn_radiation_source 'fine-focus sealed tube'
_diffrn_radiation_type MoK\a
_diffrn_radiation_wavelength 0.71073
_diffrn_reflns_av_R_equivalents 0.0000
_diffrn_reflns_av_sigmaI/netI 0.0599
_diffrn_reflns_limit_h_max 13
_diffrn_reflns_limit_h_min -13
_diffrn_reflns_limit_k_max 16
_diffrn_reflns_limit_k_min 0
_diffrn_reflns_limit_l_max 19
_diffrn_reflns_limit_l_min 0
_diffrn_reflns_number 3801
_diffrn_reflns_theta_full 30.00
_diffrn_reflns_theta_max 30.00
_diffrn_reflns_theta_min 2.29
_exptl_absorpt_coefficient_mu 11.687
_exptl_absorpt_correction_type psi-scan
_exptl_absorpt_process_details 'lamina 0 0 1'
_exptl_crystal_colour yellow
_exptl_crystal_density_diffrn 2.148
_exptl_crystal_density_method 'not measured'
_exptl_crystal_description needle
_exptl_crystal_F_000 944
_exptl_crystal_size_max 0.3
_exptl_crystal_size_mid 0.1
_exptl_crystal_size_min 0.1
_refine_diff_density_max 1.080
_refine_diff_density_min -2.054
_refine_diff_density_rms 0.206
_refine_ls_abs_structure_details 'Flack H D (1983), Acta Cryst. A39, 876-881'
_refine_ls_abs_structure_Flack 0.03(2)
_refine_ls_extinction_method none
_refine_ls_goodness_of_fit_ref 0.971
_refine_ls_hydrogen_treatment mixed
_refine_ls_matrix_type full
_refine_ls_number_parameters 136
_refine_ls_number_reflns 3801
_refine_ls_number_restraints 0
_refine_ls_restrained_S_all 0.971
_refine_ls_R_factor_all 0.0557
_refine_ls_R_factor_gt 0.0424
_refine_ls_shift/su_max 0.001
_refine_ls_shift/su_mean 0.000
_refine_ls_structure_factor_coef Fsqd
_refine_ls_weighting_details 'calc w=1/[\s^2^(Fo^2^)+(0.0642P)^2^+0.4003P] where P=(Fo^2^+2Fc^2^)/3'
_refine_ls_weighting_scheme calc
_refine_ls_wR_factor_gt 0.0986
_refine_ls_wR_factor_ref 0.1064
_reflns_number_gt 3293
_reflns_number_total 3801
_reflns_threshold_expression >2sigma(I)
_cod_data_source_file ic011210v_4.cif
_cod_data_source_block xabs34
_cod_depositor_comments
;
The following automatic conversions were performed:

'_exptl_absorpt_correction_type' tag value 'psi-scans' was replaced
with 'psi-scan' value.

Automatic conversion script
Id: cif_fix_values 1646 2011-03-28 12:23:43Z adriana 

The following automatic conversions were performed:
data name '_publ_contact_autor' replaced with '_publ_contact_author'
as specified in the replacement file
'/home/antanas/src/cod-tools/trunk/data/replacement-values/replacement_tags.lst'.

Automatic conversion script
Id: cif_correct_tags 4998 2017-03-02 13:24:31Z antanas 
;
_cod_database_code 4318020

loop_
_symmetry_equiv_pos_as_xyz
'x, y, z'
'-x+1/2, -y, z+1/2'
'-x, y+1/2, -z+1/2'
'x+1/2, -y+1/2, -z'

loop_
_atom_site_label
_atom_site_type_symbol
_atom_site_fract_x
_atom_site_fract_y
_atom_site_fract_z
_atom_site_U_iso_or_equiv
_atom_site_adp_type
_atom_site_occupancy
_atom_site_symmetry_multiplicity
_atom_site_calc_flag
_atom_site_refinement_flags
_atom_site_disorder_assembly
_atom_site_disorder_group
Pt1 Pt 0.01400(3) 0.92825(2) 0.99319(2) 0.02356(9) Uani 1 1 d . . .
Se1 Se 0.04673(13) 0.77117(7) 1.09922(7) 0.0299(3) Uani 1 1 d . . .
Cl1 Cl -0.0095(5) 1.0835(2) 0.8842(2) 0.0505(9) Uani 1 1 d . . .
P1 P 0.0230(4) 1.05991(17) 1.1085(2) 0.0307(6) Uani 1 1 d . . .
N1 N 0.0211(12) 0.8012(6) 0.8792(6) 0.0325(19) Uani 1 1 d . . .
C1 C -0.0031(15) 0.6824(7) 0.9153(8) 0.039(3) Uani 1 1 d . . .
H1A H 0.0191 0.6275 0.8648 0.047 Uiso 1 1 calc R . .
H1B H -0.1008 0.6737 0.9304 0.047 Uiso 1 1 calc R . .
C2 C 0.0797(12) 0.6532(8) 1.0019(9) 0.041(2) Uani 1 1 d . . .
H2A H 0.1776 0.6507 0.9857 0.049 Uiso 1 1 calc R . .
H2B H 0.0526 0.5776 1.0261 0.049 Uiso 1 1 calc R . .
C11 C 0.1577(13) 0.8097(10) 0.8351(9) 0.045(3) Uani 1 1 d . . .
H11A H 0.1646 0.7547 0.7835 0.067 Uiso 1 1 calc R . .
H11B H 0.2276 0.7933 0.8823 0.067 Uiso 1 1 calc R . .
H11C H 0.1709 0.8867 0.8104 0.067 Uiso 1 1 calc R . .
C12 C -0.0835(13) 0.8242(10) 0.8019(9) 0.042(3) Uani 1 1 d . . .
H12A H -0.0758 0.7659 0.7530 0.063 Uiso 1 1 calc R . .
H12B H -0.0666 0.8993 0.7743 0.063 Uiso 1 1 calc R . .
H12C H -0.1751 0.8223 0.8290 0.063 Uiso 1 1 calc R . .
C21 C 0.0371(12) 1.0119(7) 1.2321(7) 0.032(2) Uani 1 1 d . . .
H21A H 0.1126 0.9565 1.2362 0.039 Uiso 1 1 calc R . .
H21B H 0.0620 1.0782 1.2714 0.039 Uiso 1 1 calc R . .
C22 C -0.0932(15) 0.9558(9) 1.2752(8) 0.048(3) Uani 1 1 d . . .
H22A H -0.0752 0.9338 1.3405 0.072 Uiso 1 1 calc R . .
H22B H -0.1175 0.8882 1.2385 0.072 Uiso 1 1 calc R . .
H22C H -0.1685 1.0104 1.2735 0.072 Uiso 1 1 calc R . .
C31 C -0.1205(13) 1.1622(8) 1.1097(10) 0.042(3) Uani 1 1 d . . .
H31A H -0.1255 1.1974 1.1730 0.050 Uiso 1 1 calc R . .
H31B H -0.1009 1.2235 1.0639 0.050 Uiso 1 1 calc R . .
C32 C -0.2600(15) 1.1104(11) 1.0861(12) 0.052(4) Uani 1 1 d . . .
H32A H -0.3293 1.1703 1.0871 0.079 Uiso 1 1 calc R . .
H32B H -0.2828 1.0522 1.1329 0.079 Uiso 1 1 calc R . .
H32C H -0.2567 1.0759 1.0234 0.079 Uiso 1 1 calc R . .
C41 C 0.1703(12) 1.1538(8) 1.0936(11) 0.040(3) Uani 1 1 d . . .
H41A H 0.1559 1.2016 1.0371 0.048 Uiso 1 1 calc R . .
H41B H 0.1761 1.2051 1.1487 0.048 Uiso 1 1 calc R . .
C42 C 0.3076(13) 1.0893(9) 1.0831(11) 0.047(3) Uani 1 1 d . . .
H42A H 0.3817 1.1443 1.0761 0.071 Uiso 1 1 calc R . .
H42B H 0.3040 1.0402 1.0274 0.071 Uiso 1 1 calc R . .
H42C H 0.3234 1.0426 1.1392 0.071 Uiso 1 1 calc R . .

loop_
_atom_site_aniso_label
_atom_site_aniso_U_11
_atom_site_aniso_U_22
_atom_site_aniso_U_33
_atom_site_aniso_U_23
_atom_site_aniso_U_13
_atom_site_aniso_U_12
Pt1 0.02285(15) 0.02406(13) 0.02376(15) 0.00237(12) 0.00020(15) -0.00112(11)
Se1 0.0391(7) 0.0256(3) 0.0251(5) 0.0016(3) -0.0003(4) 0.0046(4)
Cl1 0.076(3) 0.0374(10) 0.0383(12) 0.0128(10) -0.0063(18) -0.0044(16)
P1 0.0327(14) 0.0222(8) 0.0374(13) -0.0019(8) 0.0012(13) 0.0002(10)
N1 0.034(5) 0.037(3) 0.026(4) -0.010(3) 0.003(4) -0.003(4)
C1 0.057(8) 0.027(4) 0.034(5) -0.011(3) 0.002(6) 0.000(4)
C2 0.048(6) 0.034(4) 0.041(6) -0.006(5) 0.001(7) 0.011(4)
C11 0.034(7) 0.064(7) 0.035(6) -0.009(5) 0.018(6) -0.001(5)
C12 0.029(6) 0.063(7) 0.033(6) -0.001(5) -0.011(5) 0.008(5)
C21 0.037(6) 0.032(4) 0.029(5) -0.002(3) 0.001(4) 0.007(4)
C22 0.073(10) 0.042(5) 0.027(5) -0.007(4) 0.013(6) -0.013(5)
C31 0.044(7) 0.037(5) 0.045(7) -0.005(5) 0.001(6) 0.019(4)
C32 0.058(9) 0.050(7) 0.050(8) -0.001(6) -0.005(7) 0.010(5)
C41 0.035(6) 0.033(5) 0.051(7) 0.000(5) 0.004(6) -0.008(4)
C42 0.038(7) 0.041(5) 0.062(9) -0.006(6) 0.007(6) -0.004(5)

loop_
_atom_type_symbol
_atom_type_description
_atom_type_scat_dispersion_real
_atom_type_scat_dispersion_imag
_atom_type_scat_source
C C 0.0033 0.0016 'International Tables Vol C Tables 4.2.6.8 and 6.1.1.4'
H H 0.0000 0.0000 'International Tables Vol C Tables 4.2.6.8 and 6.1.1.4'
N N 0.0061 0.0033 'International Tables Vol C Tables 4.2.6.8 and 6.1.1.4'
P P 0.1023 0.0942 'International Tables Vol C Tables 4.2.6.8 and 6.1.1.4'
Cl Cl 0.1484 0.1585 'International Tables Vol C Tables 4.2.6.8 and 6.1.1.4'
Se Se -0.0929 2.2259 'International Tables Vol C Tables 4.2.6.8 and 6.1.1.4'
Pt Pt -1.7033 8.3905 'International Tables Vol C Tables 4.2.6.8 and 6.1.1.4'

loop_
_geom_angle_atom_site_label_1
_geom_angle_atom_site_label_2
_geom_angle_atom_site_label_3
_geom_angle
_geom_angle_site_symmetry_1
_geom_angle_site_symmetry_3
_geom_angle_publ_flag
N1 Pt1 P1 175.9(4) . . ?
N1 Pt1 Cl1 92.6(2) . . ?
P1 Pt1 Cl1 87.12(10) . . ?
N1 Pt1 Se1 86.3(2) . . ?
P1 Pt1 Se1 93.86(7) . . ?
Cl1 Pt1 Se1 177.57(11) . . ?
C2 Se1 Pt1 97.0(3) . . ?
C41 P1 C21 103.5(6) . . ?
C41 P1 C31 102.2(5) . . ?
C21 P1 C31 104.2(6) . . ?
C41 P1 Pt1 111.2(5) . . ?
C21 P1 Pt1 118.9(3) . . ?
C31 P1 Pt1 115.0(5) . . ?
C11 N1 C1 110.4(10) . . ?
C11 N1 C12 107.1(9) . . ?
C1 N1 C12 107.6(9) . . ?
C11 N1 Pt1 107.0(7) . . ?
C1 N1 Pt1 111.9(6) . . ?
C12 N1 Pt1 112.7(7) . . ?
N1 C1 C2 113.7(9) . . ?
C1 C2 Se1 108.6(6) . . ?
C22 C21 P1 116.0(8) . . ?
C32 C31 P1 114.9(8) . . ?
C42 C41 P1 113.8(7) . . ?

loop_
_geom_bond_atom_site_label_1
_geom_bond_atom_site_label_2
_geom_bond_distance
_geom_bond_site_symmetry_2
_geom_bond_publ_flag
Pt1 N1 2.160(7) . ?
Pt1 P1 2.210(2) . ?
Pt1 Cl1 2.356(2) . ?
Pt1 Se1 2.3563(10) . ?
Se1 C2 1.945(11) . ?
P1 C41 1.796(11) . ?
P1 C21 1.812(10) . ?
P1 C31 1.817(11) . ?
N1 C11 1.456(16) . ?
N1 C1 1.476(12) . ?
N1 C12 1.497(14) . ?
C1 C2 1.483(16) . ?
C21 C22 1.535(16) . ?
C31 C32 1.507(19) . ?
C41 C42 1.525(16) . ?
